data_7717210
loop_
_publ_author_name
'Kirsch, Kelsey E.'
'Little, Mary E.'
'Cundari, Thomas R.'
'El-Shaer, Emily'
'Barone, Georgia'
'Lynch, Vincent M.'
'Toledo, Santiago A.'

_publ_section_title
;
 Direct O<sub>2</sub> mediated oxidation of a Ni(II)N<sub>3</sub>O
 structural model complex for the active site of nickel acireductone
 dioxygenase (Ni-ARD): characterization, biomimetic reactivity, and
 enzymatic implications.
;
_journal_issue 44
_journal_name_full 'Dalton transactions (Cambridge, England : 2003)'
_journal_page_first 17852
_journal_page_last 17863
_journal_paper_doi 10.1039/d4dt02538e
_journal_volume 53
_journal_year 2024
_chemical_formula_moiety 'C22 H30 F3 N3 Ni O4 S'
_chemical_formula_sum 'C22 H30 F3 N3 Ni O4 S'
_chemical_formula_weight 548.26
_chemical_name_common NiIIN3OOPhtbuPy
_chemical_name_systematic '[NiII (N-(ethyl-N?Me2)(Py)(2-t-ButPhOH))(OTf)]'
_chemical_properties_physical Air-sensitive,Moisture-sensitive,Hygroscopic
_space_group_crystal_system triclinic
_space_group_IT_number 2
_space_group_name_Hall '-P 1'
_space_group_name_H-M_alt 'P -1'
_atom_sites_solution_hydrogens geom
_atom_sites_solution_primary iterative
_audit_creation_date 2021-10-07
_audit_creation_method
;
Olex2 1.3
(compiled 2020.07.31 svn.rc2a77460 for OlexSys, GUI svn.r6145)
;
_audit_update_record
;
2024-08-05 deposited with the CCDC.	2024-10-11 downloaded from the CCDC.
;
_cell_angle_alpha 93.7250(8)
_cell_angle_beta 110.0474(10)
_cell_angle_gamma 99.7261(9)
_cell_formula_units_Z 2
_cell_length_a 9.39775(11)
_cell_length_b 10.41762(10)
_cell_length_c 13.43710(11)
_cell_measurement_reflns_used 11866
_cell_measurement_temperature 99.98(19)
_cell_measurement_theta_max 75.9060
_cell_measurement_theta_min 3.5620
_cell_volume 1207.28(2)
_computing_cell_refinement 'CrysAlisPro 1.171.41.115a (Rigaku OD, 2021)'
_computing_data_collection 'CrysAlisPro 1.171.41.115a (Rigaku OD, 2021)'
_computing_data_reduction 'CrysAlisPro 1.171.41.115a (Rigaku OD, 2021)'
_computing_molecular_graphics 'Shelxtl-Plus/XP, Bruker AXS, Inc. 2009'
_computing_publication_material 'Shelxtl-Plus, Bruker AXS, Inc. 2009'
_computing_structure_refinement 'SHELXL 2018/3 (Sheldrick, 2015)'
_computing_structure_solution 'olex2.solve 1.3 (Bourhis et al., 2015)'
_diffrn_ambient_environment N~2~
_diffrn_ambient_temperature 99.98(19)
_diffrn_detector 'Hybrid Pixel Array Detector'
_diffrn_detector_area_resol_mean 10.0000
_diffrn_detector_type HyPix
_diffrn_measured_fraction_theta_full 0.989
_diffrn_measured_fraction_theta_max 0.953
_diffrn_measurement_details
;
List of Runs (angles in degrees, time in seconds):

  # Type    Start    End  Width  t~exp~   \w     \q     \k     \f   Frames
#--------------------------------------------------------------------------
  1  \w    -83.00   7.00   0.50    1.00    --  -48.32 103.00  69.00  180
  2  \w   -106.00 -33.00   0.50    4.00    -- -105.12 103.00  69.00  146
  3  \w    -43.00  24.00   0.50    1.00    --  -48.32  38.00   0.00  134
  4  \w     84.00 177.00   0.50    4.00    --  105.12 103.00  69.00  186
  5  \w     -7.00  83.00   0.50    1.00    --   48.32-103.00 -33.00  180
  6  \w    -70.00  24.00   0.50    1.00    --  -48.32  77.00  30.00  188
  7  \w   -177.00 -95.00   0.50    4.00    -- -105.12 -15.00  30.00  164
  8  \w     74.00 121.00   0.50    1.00    --   48.32 125.00   0.00   94
  9  \w    -25.00  26.00   0.50    1.00    --   48.32 -19.00   0.00  102
 10  \w     74.00 121.00   0.50    1.00    --   48.32 125.00 -90.00   94
 11  \w   -111.00 -33.00   0.50    4.00    -- -105.12 125.00 120.00  156
 12  \w    -71.00 -33.00   0.50    4.00    -- -105.12  61.00 150.00   76
 13  \w   -177.00 -94.00   0.50    4.00    -- -105.12 -45.00   0.00  166
 14  \w   -177.00 -94.00   0.50    4.00    -- -105.12 -45.00  30.00  166
 15  \w   -177.00 -84.00   0.50    4.00    -- -105.12-103.00 -33.00  186
 16  \w     39.00  71.00   0.50    4.00    --  105.12 -61.00-120.00   64
 17  \w     33.00  98.00   0.50    4.00    --  105.12 -95.00 -30.00  130
 18  \w     33.00  69.00   0.50    4.00    --  105.12 -61.00-150.00   72
 19  \w     40.00 103.00   0.50    4.00    --  105.12 -95.00  60.00  126
 20  \w     96.00 173.00   0.50    4.00    --  105.12  45.00-150.00  154
 21  \w     35.00 110.00   0.50    4.00    --  105.12-125.00 -60.00  150
 22  \w     43.00 111.00   0.50    4.00    --  105.12-125.00-120.00  136
 23  \w     34.00 103.00   0.50    4.00    --  105.12 -95.00   0.00  138
 24  \w     81.00 107.00   0.50    4.00    --  105.12-103.00 -33.00   52
;
_diffrn_measurement_device 'four-circle diffractometer'
_diffrn_measurement_device_type 'XtaLAB Synergy, Single source at home/near, HyPix'
_diffrn_measurement_method '\w scans'
_diffrn_orient_matrix_type 'CrysAlisPro convention (1999,Acta A55,543-557)'
_diffrn_orient_matrix_UB_11 -0.1263494000
_diffrn_orient_matrix_UB_12 -0.0257744000
_diffrn_orient_matrix_UB_13 -0.1124055000
_diffrn_orient_matrix_UB_21 0.0840036000
_diffrn_orient_matrix_UB_22 -0.0982476000
_diffrn_orient_matrix_UB_23 -0.0358945000
_diffrn_orient_matrix_UB_31 -0.0935526000
_diffrn_orient_matrix_UB_32 -0.1122398000
_diffrn_orient_matrix_UB_33 0.0351927000
_diffrn_radiation_monochromator mirror
_diffrn_radiation_probe x-ray
_diffrn_radiation_type 'Cu K\a'
_diffrn_radiation_wavelength 1.54184
_diffrn_reflns_av_R_equivalents 0.0165
_diffrn_reflns_av_unetI/netI 0.0134
_diffrn_reflns_Laue_measured_fraction_full 0.989
_diffrn_reflns_Laue_measured_fraction_max 0.953
_diffrn_reflns_limit_h_max 11
_diffrn_reflns_limit_h_min -11
_diffrn_reflns_limit_k_max 13
_diffrn_reflns_limit_k_min -13
_diffrn_reflns_limit_l_max 16
_diffrn_reflns_limit_l_min -16
_diffrn_reflns_number 13150
_diffrn_reflns_point_group_measured_fraction_full 0.989
_diffrn_reflns_point_group_measured_fraction_max 0.953
_diffrn_reflns_theta_full 67.684
_diffrn_reflns_theta_max 76.413
_diffrn_reflns_theta_min 3.533
_diffrn_source 'micro-focus sealed X-ray tube'
_diffrn_source_type 'PhotonJet (Cu) X-ray Source'
_exptl_absorpt_coefficient_mu 2.478
_exptl_absorpt_correction_T_max 1.00000
_exptl_absorpt_correction_T_min 0.76066
_exptl_absorpt_correction_type 'gaussian and multi-scan'
_exptl_absorpt_process_details
;
CrysAlisPro 1.171.41.115a (Rigaku Oxford Diffraction, 2021)
Empirical absorption correction using spherical harmonics,
implemented in SCALE3 ABSPACK scaling algorithm.
;
_exptl_crystal_colour 'clear green'
_exptl_crystal_colour_lustre clear
_exptl_crystal_colour_primary green
_exptl_crystal_density_diffrn 1.508
_exptl_crystal_description prism
_exptl_crystal_F_000 572
_exptl_crystal_size_max 0.33
_exptl_crystal_size_mid 0.13
_exptl_crystal_size_min 0.093
_refine_diff_density_max 0.417
_refine_diff_density_min -0.347
_refine_diff_density_rms 0.051
_refine_ls_extinction_coef 0.00080(19)
_refine_ls_extinction_expression Fc^*^=kFc[1+0.001xFc^2^\l^3^/sin(2\q)]^-1/4^
_refine_ls_extinction_method 'SHELXL-2018/3 (Sheldrick 2018)'
_refine_ls_goodness_of_fit_ref 1.046
_refine_ls_hydrogen_treatment constr
_refine_ls_matrix_type full
_refine_ls_number_parameters 372
_refine_ls_number_reflns 4821
_refine_ls_number_restraints 337
_refine_ls_restrained_S_all 1.041
_refine_ls_R_factor_all 0.0327
_refine_ls_R_factor_gt 0.0322
_refine_ls_shift/su_max 0.001
_refine_ls_shift/su_mean 0.000
_refine_ls_structure_factor_coef Fsqd
_refine_ls_weighting_details 'w=1/[\s^2^(Fo^2^)+(0.0468P)^2^+0.7630P] where P=(Fo^2^+2Fc^2^)/3'
_refine_ls_weighting_scheme calc
_refine_ls_wR_factor_gt 0.0861
_refine_ls_wR_factor_ref 0.0865
_reflns_Friedel_coverage 0.000
_reflns_number_gt 4728
_reflns_number_total 4821
_reflns_threshold_expression 'I > 2\s(I)'
_cod_data_source_file d4dt02538e2.cif
_cod_data_source_block ni-n3o-triflate
_cod_depositor_comments 'Adding full bibliography for 7717208--7717210.cif.'
_cod_database_code 7717210
_shelx_shelxl_version_number 2018/3
_chemical_oxdiff_formula 'C H N O F S Ni'
_shelx_space_group_comment
;
The symmetry employed for this shelxl refinement is uniquely defined
by the following loop, which should always be used as a source of
symmetry information in preference to the above space-group names.
They are only intended as comments.
;
_reflns_odcompleteness_completeness 99.12
_reflns_odcompleteness_iscentric 1
_reflns_odcompleteness_theta 66.97
_olex2_refinement_description
;
1. Fixed Uiso
 At 1.2 times of:
  All C(H) groups, All C(H,H) groups
 At 1.5 times of:
  All C(H,H,H) groups
2. Restrained distances
 C22-F1 = C22-F2 = C22-F3 = C22A-F1A = C22A-F2A = C22A-F3A
 1.34 with sigma of 0.02
 S1-C22 \\sim S1-C22A
 with sigma of 0.01
 S1-F1 \\sim S1-F2 \\sim S1-F3 \\sim S1-F1A \\sim S1-F2A \\sim S1-F3A
 with sigma of 0.01
 F1-F2 \\sim F1-F3 \\sim F2-F3 \\sim F1A-F2A \\sim F1A-F3A \\sim F2A-F3A
 with sigma of 0.01
3. Uiso/Uaniso restraints and constraints
F1 \\sim F1A \\sim F3A \\sim F3 \\sim F2 \\sim F2A: within 2A with sigma of
0.01 and sigma for terminal atoms of 0.02 within 2A
O1 \\sim O2 \\sim O3 \\sim O1A \\sim O2A \\sim O3A: within 2A with sigma of
0.01 and sigma for terminal atoms of 0.02 within 2A
All non-hydrogen atoms restrained to be isotropic: with sigma of 0.01 and sigma
for terminal atoms of 0.02
Uanis(C22) = Uanis(C22A)
4. Others
 Sof(F1A)=Sof(F2A)=Sof(F3A)=Sof(C22A)=1-FVAR(1)
 Sof(F1)=Sof(F2)=Sof(F3)=Sof(C22)=FVAR(1)
 Sof(O2A)=Sof(O1A)=Sof(O3A)=1-FVAR(2)
 Sof(O1)=Sof(O3)=Sof(O2)=FVAR(2)
5.a Secondary CH2 refined with riding coordinates:
 C1(H1A,H1B), C2(H2A,H2B), C3(H3A,H3B), C9(H9A,H9B)
5.b Aromatic/amide H refined with riding coordinates:
 C5(H5), C6(H6), C7(H7), C8(H8), C13(H13), C14(H14), C15(H15)
5.c Idealised Me refined as rotating group:
 C16(H16A,H16B,H16C), C17(H17A,H17B,H17C), C19(H19A,H19B,H19C), C20(H20A,H20B,
 H20C), C21(H21A,H21B,H21C)
;
_olex2_submission_special_instructions 'No special instructions were received'
_oxdiff_exptl_absorpt_empirical_details
;
Empirical correction (ABSPACK) includes:
- Absorption correction using spherical harmonics
- Frame scaling
;
_oxdiff_exptl_absorpt_empirical_full_max 2.264
_oxdiff_exptl_absorpt_empirical_full_min 0.555

loop_
_space_group_symop_operation_xyz
'x, y, z'
'-x, -y, -z'

loop_
_atom_site_label
_atom_site_type_symbol
_atom_site_fract_x
_atom_site_fract_y
_atom_site_fract_z
_atom_site_U_iso_or_equiv
_atom_site_adp_type
_atom_site_occupancy
_atom_site_site_symmetry_order
_atom_site_calc_flag
_atom_site_refinement_flags_posn
_atom_site_refinement_flags_adp
_atom_site_refinement_flags_occupancy
_atom_site_disorder_assembly
_atom_site_disorder_group
Ni1 Ni 0.64241(3) 0.41515(2) 0.68339(2) 0.01996(10) Uani 1 1 d . U . . .
S1 S 0.29571(4) 0.29252(4) 0.69709(3) 0.02362(11) Uani 1 1 d D U . . .
O5 O 0.57361(12) 0.57587(10) 0.70100(8) 0.0212(2) Uani 1 1 d . U . . .
O1 O 0.4370(5) 0.3034(4) 0.6683(5) 0.0320(9) Uani 0.627(13) 1 d . U P A 1
O3 O 0.1939(4) 0.3703(4) 0.6447(6) 0.0394(10) Uani 0.627(13) 1 d . U P A 1
O2 O 0.3329(8) 0.2912(4) 0.8095(2) 0.0555(14) Uani 0.627(13) 1 d . U P A 1
N1 N 0.66392(16) 0.24704(14) 0.59516(11) 0.0260(3) Uani 1 1 d . U . . .
N2 N 0.83894(15) 0.50648(13) 0.65925(11) 0.0241(3) Uani 1 1 d . U . . .
N3 N 0.79054(14) 0.38131(13) 0.82235(10) 0.0209(3) Uani 1 1 d . U . . .
C1 C 0.8158(2) 0.28180(18) 0.58249(14) 0.0307(4) Uani 1 1 d . U . . .
H1A H 0.815398 0.226119 0.519781 0.037 Uiso 1 1 calc R U . . .
H1B H 0.898348 0.265305 0.646641 0.037 Uiso 1 1 calc R U . . .
C2 C 0.8481(2) 0.42446(18) 0.56748(14) 0.0316(4) Uani 1 1 d . U . . .
H2A H 0.952359 0.448841 0.563659 0.038 Uiso 1 1 calc R U . . .
H2B H 0.771233 0.439637 0.499815 0.038 Uiso 1 1 calc R U . . .
C3 C 0.97441(18) 0.51055(16) 0.75793(14) 0.0259(3) Uani 1 1 d . U . . .
H3A H 1.011060 0.601763 0.795013 0.031 Uiso 1 1 calc R U . . .
H3B H 1.059099 0.485586 0.737984 0.031 Uiso 1 1 calc R U . . .
C4 C 0.94003(18) 0.42069(15) 0.83399(13) 0.0236(3) Uani 1 1 d . U . . .
C5 C 1.0581(2) 0.38541(17) 0.91558(15) 0.0315(4) Uani 1 1 d . U . . .
H5 H 1.162856 0.412680 0.921848 0.038 Uiso 1 1 calc R U . . .
C6 C 1.0212(2) 0.31000(18) 0.98764(15) 0.0358(4) Uani 1 1 d . U . . .
H6 H 1.100404 0.285059 1.044240 0.043 Uiso 1 1 calc R U . . .
C7 C 0.8670(2) 0.27116(17) 0.97627(14) 0.0315(4) Uani 1 1 d . U . . .
H7 H 0.839146 0.219655 1.025077 0.038 Uiso 1 1 calc R U . . .
C8 C 0.75500(19) 0.30865(16) 0.89291(13) 0.0262(3) Uani 1 1 d . U . . .
H8 H 0.649489 0.282317 0.885099 0.031 Uiso 1 1 calc R U . . .
C9 C 0.8250(2) 0.64120(17) 0.63090(14) 0.0292(4) Uani 1 1 d . U . . .
H9A H 0.736577 0.634037 0.562907 0.035 Uiso 1 1 calc R U . . .
H9B H 0.919866 0.682554 0.619256 0.035 Uiso 1 1 calc R U . . .
C10 C 0.80174(19) 0.72805(16) 0.71491(13) 0.0254(3) Uani 1 1 d . U . . .
C11 C 0.66977(17) 0.69090(15) 0.74332(12) 0.0205(3) Uani 1 1 d . U . . .
C12 C 0.64066(18) 0.78041(15) 0.81546(12) 0.0217(3) Uani 1 1 d . U . . .
C13 C 0.7472(2) 0.89916(16) 0.85761(13) 0.0272(3) Uani 1 1 d . U . . .
H13 H 0.728775 0.959584 0.905564 0.033 Uiso 1 1 calc R U . . .
C14 C 0.8796(2) 0.93254(17) 0.83212(15) 0.0315(4) Uani 1 1 d . U . . .
H14 H 0.951092 1.013026 0.863736 0.038 Uiso 1 1 calc R U . . .
C15 C 0.9051(2) 0.84686(17) 0.76027(15) 0.0305(4) Uani 1 1 d . U . . .
H15 H 0.994101 0.869208 0.741598 0.037 Uiso 1 1 calc R U . . .
C16 C 0.5372(2) 0.22610(19) 0.48931(14) 0.0354(4) Uani 1 1 d . U . . .
H16A H 0.437384 0.202104 0.498379 0.053 Uiso 1 1 calc R U . . .
H16B H 0.549629 0.155213 0.443312 0.053 Uiso 1 1 calc R U . . .
H16C H 0.540861 0.307165 0.456297 0.053 Uiso 1 1 calc R U . . .
C17 C 0.6565(2) 0.12406(17) 0.64344(14) 0.0309(4) Uani 1 1 d . U . . .
H17A H 0.738502 0.137084 0.714132 0.046 Uiso 1 1 calc R U . . .
H17B H 0.670624 0.053981 0.597591 0.046 Uiso 1 1 calc R U . . .
H17C H 0.555530 0.099420 0.650683 0.046 Uiso 1 1 calc R U . . .
C18 C 0.49803(19) 0.74656(16) 0.84722(13) 0.0248(3) Uani 1 1 d . U . . .
C19 C 0.34941(18) 0.72042(17) 0.74721(14) 0.0283(3) Uani 1 1 d . U . . .
H19A H 0.347410 0.796681 0.708088 0.043 Uiso 1 1 calc R U . . .
H19B H 0.258999 0.705242 0.768785 0.043 Uiso 1 1 calc R U . . .
H19C H 0.347176 0.642701 0.701081 0.043 Uiso 1 1 calc R U . . .
C20 C 0.5063(2) 0.62459(17) 0.90617(14) 0.0311(4) Uani 1 1 d . U . . .
H20A H 0.518572 0.552093 0.861577 0.047 Uiso 1 1 calc R U . . .
H20B H 0.410836 0.598940 0.920654 0.047 Uiso 1 1 calc R U . . .
H20C H 0.594909 0.645106 0.973800 0.047 Uiso 1 1 calc R U . . .
C21 C 0.4879(2) 0.85898(19) 0.92208(16) 0.0379(4) Uani 1 1 d . U . . .
H21A H 0.578657 0.874949 0.988367 0.057 Uiso 1 1 calc R U . . .
H21B H 0.393802 0.835210 0.938596 0.057 Uiso 1 1 calc R U . . .
H21C H 0.484777 0.938745 0.887207 0.057 Uiso 1 1 calc R U . . .
F1 F 0.0681(4) 0.0885(4) 0.6522(4) 0.0459(18) Uani 0.628(9) 1 d D U P A 1
F2 F 0.1676(5) 0.1112(4) 0.5323(2) 0.0617(10) Uani 0.628(9) 1 d D U P A 1
F3 F 0.2874(3) 0.0386(2) 0.6766(4) 0.0592(12) Uani 0.628(9) 1 d D U P A 1
C22 C 0.1998(7) 0.1238(4) 0.6357(4) 0.0314(10) Uani 0.628(9) 1 d D U P A 1
F1A F 0.0677(6) 0.0937(7) 0.6594(7) 0.063(4) Uani 0.372(9) 1 d D U P A 2
F2A F 0.2263(7) 0.0652(5) 0.5790(7) 0.068(3) Uani 0.372(9) 1 d D U P A 2
F3A F 0.2878(5) 0.0553(5) 0.7468(7) 0.068(2) Uani 0.372(9) 1 d D U P A 2
C22A C 0.2136(12) 0.1161(7) 0.6673(7) 0.0314(10) Uani 0.372(9) 1 d D U P A 2
O2A O 0.2582(10) 0.3250(7) 0.7896(5) 0.0433(19) Uani 0.373(13) 1 d . U P A 2
O1A O 0.4484(8) 0.2998(7) 0.7111(8) 0.0266(13) Uani 0.373(13) 1 d . U P A 2
O3A O 0.2034(8) 0.3444(9) 0.6047(7) 0.0408(17) Uani 0.373(13) 1 d . U P A 2

loop_
_atom_site_aniso_label
_atom_site_aniso_U_11
_atom_site_aniso_U_22
_atom_site_aniso_U_33
_atom_site_aniso_U_23
_atom_site_aniso_U_13
_atom_site_aniso_U_12
Ni1 0.01787(15) 0.02261(15) 0.02139(15) 0.00416(10) 0.00657(10) 0.00999(10)
S1 0.02256(19) 0.02364(19) 0.0274(2) 0.00469(14) 0.01099(15) 0.00731(14)
O5 0.0200(5) 0.0223(5) 0.0236(5) 0.0041(4) 0.0079(4) 0.0097(4)
O1 0.0210(12) 0.0283(12) 0.049(2) -0.0062(17) 0.0186(17) 0.0042(9)
O3 0.0233(11) 0.0280(14) 0.071(3) 0.0123(16) 0.0171(16) 0.0135(9)
O2 0.059(3) 0.070(2) 0.0319(13) 0.0007(12) 0.0171(15) 0.0012(19)
N1 0.0304(7) 0.0269(7) 0.0225(6) 0.0050(5) 0.0072(5) 0.0151(6)
N2 0.0268(7) 0.0268(7) 0.0282(7) 0.0108(5) 0.0164(6) 0.0137(5)
N3 0.0196(6) 0.0227(6) 0.0218(6) 0.0044(5) 0.0078(5) 0.0068(5)
C1 0.0370(9) 0.0351(9) 0.0295(8) 0.0067(7) 0.0173(7) 0.0201(7)
C2 0.0400(9) 0.0381(9) 0.0306(8) 0.0103(7) 0.0237(7) 0.0194(8)
C3 0.0189(7) 0.0276(8) 0.0359(9) 0.0094(7) 0.0134(6) 0.0080(6)
C4 0.0203(7) 0.0239(7) 0.0278(7) 0.0050(6) 0.0081(6) 0.0079(6)
C5 0.0220(8) 0.0292(8) 0.0407(9) 0.0084(7) 0.0054(7) 0.0089(6)
C6 0.0336(9) 0.0316(9) 0.0337(9) 0.0095(7) -0.0013(7) 0.0111(7)
C7 0.0371(9) 0.0283(8) 0.0265(8) 0.0083(6) 0.0080(7) 0.0056(7)
C8 0.0272(8) 0.0280(8) 0.0240(7) 0.0048(6) 0.0101(6) 0.0049(6)
C9 0.0358(9) 0.0293(8) 0.0366(9) 0.0167(7) 0.0239(7) 0.0164(7)
C10 0.0277(8) 0.0251(8) 0.0303(8) 0.0138(6) 0.0136(6) 0.0131(6)
C11 0.0203(7) 0.0216(7) 0.0212(7) 0.0089(6) 0.0059(6) 0.0096(6)
C12 0.0234(7) 0.0218(7) 0.0210(7) 0.0072(6) 0.0063(6) 0.0091(6)
C13 0.0312(8) 0.0222(7) 0.0277(8) 0.0065(6) 0.0076(6) 0.0092(6)
C14 0.0290(8) 0.0217(8) 0.0404(9) 0.0101(7) 0.0079(7) 0.0040(6)
C15 0.0275(8) 0.0271(8) 0.0433(10) 0.0167(7) 0.0168(7) 0.0095(7)
C16 0.0432(10) 0.0340(9) 0.0231(8) 0.0022(7) 0.0026(7) 0.0130(8)
C17 0.0403(10) 0.0249(8) 0.0326(8) 0.0071(7) 0.0140(7) 0.0164(7)
C18 0.0290(8) 0.0240(8) 0.0252(7) 0.0020(6) 0.0135(6) 0.0080(6)
C19 0.0228(8) 0.0305(8) 0.0359(9) 0.0048(7) 0.0132(7) 0.0108(6)
C20 0.0377(9) 0.0324(9) 0.0293(8) 0.0089(7) 0.0183(7) 0.0083(7)
C21 0.0447(10) 0.0330(9) 0.0434(10) -0.0048(8) 0.0270(9) 0.0077(8)
F1 0.036(3) 0.031(3) 0.072(3) 0.003(2) 0.025(2) 0.002(2)
F2 0.074(2) 0.0486(17) 0.0440(14) -0.0134(11) 0.0153(13) -0.0186(14)
F3 0.0442(12) 0.0265(10) 0.108(4) 0.0200(14) 0.0228(16) 0.0160(8)
C22 0.0255(14) 0.0289(10) 0.040(3) 0.0104(15) 0.010(2) 0.0076(9)
F1A 0.028(5) 0.046(5) 0.136(8) 0.049(4) 0.046(4) 0.013(4)
F2A 0.068(3) 0.045(3) 0.095(5) -0.032(3) 0.053(4) -0.013(2)
F3A 0.054(2) 0.042(2) 0.107(5) 0.046(3) 0.016(3) 0.0206(18)
C22A 0.0255(14) 0.0289(10) 0.040(3) 0.0104(15) 0.010(2) 0.0076(9)
O2A 0.039(3) 0.062(3) 0.035(2) -0.005(2) 0.026(2) 0.003(2)
O1A 0.0198(18) 0.0238(17) 0.042(3) 0.005(2) 0.017(2) 0.0062(13)
O3A 0.033(2) 0.042(3) 0.046(4) 0.026(3) 0.006(2) 0.011(2)

loop_
_atom_type_symbol
_atom_type_description
_atom_type_scat_dispersion_real
_atom_type_scat_dispersion_imag
_atom_type_scat_source
C C 0.0181 0.0091 'International Tables Vol C Tables 4.2.6.8 and 6.1.1.4'
H H 0.0000 0.0000 'International Tables Vol C Tables 4.2.6.8 and 6.1.1.4'
F F 0.0727 0.0534 'International Tables Vol C Tables 4.2.6.8 and 6.1.1.4'
N N 0.0311 0.0180 'International Tables Vol C Tables 4.2.6.8 and 6.1.1.4'
Ni Ni -3.0029 0.5091 'International Tables Vol C Tables 4.2.6.8 and 6.1.1.4'
O O 0.0492 0.0322 'International Tables Vol C Tables 4.2.6.8 and 6.1.1.4'
S S 0.3331 0.5567 'International Tables Vol C Tables 4.2.6.8 and 6.1.1.4'

loop_
_geom_angle_atom_site_label_1
_geom_angle_atom_site_label_2
_geom_angle_atom_site_label_3
_geom_angle
_geom_angle_site_symmetry_1
_geom_angle_site_symmetry_3
_geom_angle_publ_flag
O5 Ni1 O1 92.63(12) . . ?
O5 Ni1 N1 155.25(5) . . ?
O5 Ni1 N2 94.29(5) . . ?
O5 Ni1 N3 110.94(5) . . ?
O5 Ni1 O1A 92.09(19) . . ?
O1 Ni1 N1 83.67(13) . . ?
O1 Ni1 N2 165.23(17) . . ?
N1 Ni1 O1A 90.3(2) . . ?
N2 Ni1 N1 84.59(5) . . ?
N2 Ni1 O1A 173.44(18) . . ?
N3 Ni1 O1 104.7(2) . . ?
N3 Ni1 N1 93.62(5) . . ?
N3 Ni1 N2 84.93(5) . . ?
N3 Ni1 O1A 91.4(2) . . ?
O1 S1 C22 99.4(3) . . ?
O3 S1 O1 114.1(2) . . ?
O3 S1 O2 118.8(2) . . ?
O3 S1 C22 105.1(3) . . ?
O2 S1 O1 111.3(2) . . ?
O2 S1 C22 105.4(2) . . ?
O2A S1 C22A 100.4(4) . . ?
O2A S1 O3A 111.7(3) . . ?
O1A S1 C22A 103.8(5) . . ?
O1A S1 O2A 117.9(3) . . ?
O1A S1 O3A 116.7(3) . . ?
O3A S1 C22A 103.2(5) . . ?
C11 O5 Ni1 123.31(9) . . ?
S1 O1 Ni1 146.5(3) . . ?
C1 N1 Ni1 105.94(10) . . ?
C1 N1 C16 110.05(14) . . ?
C16 N1 Ni1 106.92(10) . . ?
C17 N1 Ni1 116.20(10) . . ?
C17 N1 C1 108.99(13) . . ?
C17 N1 C16 108.64(14) . . ?
C2 N2 Ni1 105.95(11) . . ?
C2 N2 C9 109.24(12) . . ?
C3 N2 Ni1 108.34(9) . . ?
C3 N2 C2 111.32(13) . . ?
C3 N2 C9 111.40(13) . . ?
C9 N2 Ni1 110.45(9) . . ?
C4 N3 Ni1 113.36(10) . . ?
C8 N3 Ni1 126.55(11) . . ?
C8 N3 C4 119.26(14) . . ?
N1 C1 H1A 109.6 . . ?
N1 C1 H1B 109.7 . . ?
N1 C1 C2 110.05(13) . . ?
H1A C1 H1B 108.2 . . ?
C2 C1 H1A 109.7 . . ?
C2 C1 H1B 109.6 . . ?
N2 C2 C1 109.01(13) . . ?
N2 C2 H2A 109.9 . . ?
N2 C2 H2B 109.9 . . ?
C1 C2 H2A 109.9 . . ?
C1 C2 H2B 109.9 . . ?
H2A C2 H2B 108.3 . . ?
N2 C3 H3A 108.9 . . ?
N2 C3 H3B 108.9 . . ?
N2 C3 C4 113.36(13) . . ?
H3A C3 H3B 107.7 . . ?
C4 C3 H3A 108.9 . . ?
C4 C3 H3B 108.9 . . ?
N3 C4 C3 117.14(13) . . ?
N3 C4 C5 121.54(15) . . ?
C5 C4 C3 121.25(14) . . ?
C4 C5 H5 120.5 . . ?
C6 C5 C4 119.09(16) . . ?
C6 C5 H5 120.5 . . ?
C5 C6 H6 120.4 . . ?
C5 C6 C7 119.19(16) . . ?
C7 C6 H6 120.4 . . ?
C6 C7 H7 120.6 . . ?
C8 C7 C6 118.87(16) . . ?
C8 C7 H7 120.6 . . ?
N3 C8 C7 122.04(16) . . ?
N3 C8 H8 119.0 . . ?
C7 C8 H8 119.0 . . ?
N2 C9 H9A 108.9 . . ?
N2 C9 H9B 108.9 . . ?
N2 C9 C10 113.23(13) . . ?
H9A C9 H9B 107.7 . . ?
C10 C9 H9A 108.9 . . ?
C10 C9 H9B 108.9 . . ?
C11 C10 C9 119.32(15) . . ?
C15 C10 C9 119.81(15) . . ?
C15 C10 C11 120.79(15) . . ?
O5 C11 C10 120.18(14) . . ?
O5 C11 C12 121.01(13) . . ?
C10 C11 C12 118.79(14) . . ?
C11 C12 C18 121.03(14) . . ?
C13 C12 C11 117.98(14) . . ?
C13 C12 C18 120.99(14) . . ?
C12 C13 H13 118.6 . . ?
C14 C13 C12 122.70(16) . . ?
C14 C13 H13 118.6 . . ?
C13 C14 H14 120.5 . . ?
C15 C14 C13 118.99(16) . . ?
C15 C14 H14 120.5 . . ?
C10 C15 H15 119.7 . . ?
C14 C15 C10 120.67(16) . . ?
C14 C15 H15 119.7 . . ?
N1 C16 H16A 109.5 . . ?
N1 C16 H16B 109.5 . . ?
N1 C16 H16C 109.5 . . ?
H16A C16 H16B 109.5 . . ?
H16A C16 H16C 109.5 . . ?
H16B C16 H16C 109.5 . . ?
N1 C17 H17A 109.5 . . ?
N1 C17 H17B 109.5 . . ?
N1 C17 H17C 109.5 . . ?
H17A C17 H17B 109.5 . . ?
H17A C17 H17C 109.5 . . ?
H17B C17 H17C 109.5 . . ?
C12 C18 C19 110.15(13) . . ?
C12 C18 C20 109.90(13) . . ?
C19 C18 C20 109.88(14) . . ?
C21 C18 C12 111.74(14) . . ?
C21 C18 C19 107.49(14) . . ?
C21 C18 C20 107.61(14) . . ?
C18 C19 H19A 109.5 . . ?
C18 C19 H19B 109.5 . . ?
C18 C19 H19C 109.5 . . ?
H19A C19 H19B 109.5 . . ?
H19A C19 H19C 109.5 . . ?
H19B C19 H19C 109.5 . . ?
C18 C20 H20A 109.5 . . ?
C18 C20 H20B 109.5 . . ?
C18 C20 H20C 109.5 . . ?
H20A C20 H20B 109.5 . . ?
H20A C20 H20C 109.5 . . ?
H20B C20 H20C 109.5 . . ?
C18 C21 H21A 109.5 . . ?
C18 C21 H21B 109.5 . . ?
C18 C21 H21C 109.5 . . ?
H21A C21 H21B 109.5 . . ?
H21A C21 H21C 109.5 . . ?
H21B C21 H21C 109.5 . . ?
F1 C22 S1 111.3(4) . . ?
F1 C22 F3 106.8(4) . . ?
F2 C22 S1 111.0(3) . . ?
F2 C22 F1 107.7(4) . . ?
F2 C22 F3 108.4(4) . . ?
F3 C22 S1 111.5(3) . . ?
F1A C22A S1 110.4(7) . . ?
F1A C22A F2A 110.4(7) . . ?
F1A C22A F3A 106.7(7) . . ?
F2A C22A S1 111.2(6) . . ?
F2A C22A F3A 108.1(8) . . ?
F3A C22A S1 109.8(5) . . ?
S1 O1A Ni1 143.2(5) . . ?

loop_
_geom_bond_atom_site_label_1
_geom_bond_atom_site_label_2
_geom_bond_distance
_geom_bond_site_symmetry_2
_geom_bond_publ_flag
Ni1 O5 1.9227(10) . ?
Ni1 O1 2.016(4) . ?
Ni1 N1 2.1278(14) . ?
Ni1 N2 2.0685(13) . ?
Ni1 N3 2.0045(13) . ?
Ni1 O1A 2.166(7) . ?
S1 O1 1.494(4) . ?
S1 O3 1.393(4) . ?
S1 O2 1.430(3) . ?
S1 C22 1.830(4) . ?
S1 C22A 1.829(7) . ?
S1 O2A 1.439(4) . ?
S1 O1A 1.369(7) . ?
S1 O3A 1.447(6) . ?
O5 C11 1.3302(19) . ?
N1 C1 1.482(2) . ?
N1 C16 1.483(2) . ?
N1 C17 1.475(2) . ?
N2 C2 1.489(2) . ?
N2 C3 1.483(2) . ?
N2 C9 1.493(2) . ?
N3 C4 1.346(2) . ?
N3 C8 1.345(2) . ?
C1 H1A 0.9900 . ?
C1 H1B 0.9900 . ?
C1 C2 1.507(3) . ?
C2 H2A 0.9900 . ?
C2 H2B 0.9900 . ?
C3 H3A 0.9900 . ?
C3 H3B 0.9900 . ?
C3 C4 1.508(2) . ?
C4 C5 1.387(2) . ?
C5 H5 0.9500 . ?
C5 C6 1.383(3) . ?
C6 H6 0.9500 . ?
C6 C7 1.389(3) . ?
C7 H7 0.9500 . ?
C7 C8 1.379(2) . ?
C8 H8 0.9500 . ?
C9 H9A 0.9900 . ?
C9 H9B 0.9900 . ?
C9 C10 1.498(2) . ?
C10 C11 1.420(2) . ?
C10 C15 1.392(2) . ?
C11 C12 1.426(2) . ?
C12 C13 1.399(2) . ?
C12 C18 1.535(2) . ?
C13 H13 0.9500 . ?
C13 C14 1.395(2) . ?
C14 H14 0.9500 . ?
C14 C15 1.380(3) . ?
C15 H15 0.9500 . ?
C16 H16A 0.9800 . ?
C16 H16B 0.9800 . ?
C16 H16C 0.9800 . ?
C17 H17A 0.9800 . ?
C17 H17B 0.9800 . ?
C17 H17C 0.9800 . ?
C18 C19 1.539(2) . ?
C18 C20 1.539(2) . ?
C18 C21 1.531(2) . ?
C19 H19A 0.9800 . ?
C19 H19B 0.9800 . ?
C19 H19C 0.9800 . ?
C20 H20A 0.9800 . ?
C20 H20B 0.9800 . ?
C20 H20C 0.9800 . ?
C21 H21A 0.9800 . ?
C21 H21B 0.9800 . ?
C21 H21C 0.9800 . ?
F1 C22 1.326(6) . ?
F2 C22 1.309(5) . ?
F3 C22 1.330(6) . ?
F1A C22A 1.316(11) . ?
F2A C22A 1.319(10) . ?
F3A C22A 1.325(9) . ?

loop_
_geom_torsion_atom_site_label_1
_geom_torsion_atom_site_label_2
_geom_torsion_atom_site_label_3
_geom_torsion_atom_site_label_4
_geom_torsion
_geom_torsion_site_symmetry_1
_geom_torsion_site_symmetry_2
_geom_torsion_site_symmetry_3
_geom_torsion_site_symmetry_4
_geom_torsion_publ_flag
Ni1 O5 C11 C10 42.40(17) . . . . ?
Ni1 O5 C11 C12 -139.25(11) . . . . ?
Ni1 N1 C1 C2 -36.20(15) . . . . ?
Ni1 N2 C2 C1 -44.78(15) . . . . ?
Ni1 N2 C3 C4 14.63(16) . . . . ?
Ni1 N2 C9 C10 59.04(16) . . . . ?
Ni1 N3 C4 C3 14.33(18) . . . . ?
Ni1 N3 C4 C5 -168.68(13) . . . . ?
Ni1 N3 C8 C7 167.81(13) . . . . ?
O5 C11 C12 C13 179.49(13) . . . . ?
O5 C11 C12 C18 0.4(2) . . . . ?
O1 S1 C22 F1 178.9(5) . . . . ?
O1 S1 C22 F2 -61.1(5) . . . . ?
O1 S1 C22 F3 59.8(4) . . . . ?
O3 S1 O1 Ni1 73.2(6) . . . . ?
O3 S1 C22 F1 -62.8(5) . . . . ?
O3 S1 C22 F2 57.2(5) . . . . ?
O3 S1 C22 F3 178.1(4) . . . . ?
O2 S1 O1 Ni1 -64.6(7) . . . . ?
O2 S1 C22 F1 63.6(5) . . . . ?
O2 S1 C22 F2 -176.5(5) . . . . ?
O2 S1 C22 F3 -55.6(5) . . . . ?
N1 C1 C2 N2 55.94(18) . . . . ?
N2 C3 C4 N3 -19.9(2) . . . . ?
N2 C3 C4 C5 163.13(15) . . . . ?
N2 C9 C10 C11 -60.4(2) . . . . ?
N2 C9 C10 C15 122.75(16) . . . . ?
N3 C4 C5 C6 -1.2(3) . . . . ?
C2 N2 C3 C4 -101.48(16) . . . . ?
C2 N2 C9 C10 175.20(14) . . . . ?
C3 N2 C2 C1 72.78(17) . . . . ?
C3 N2 C9 C10 -61.40(17) . . . . ?
C3 C4 C5 C6 175.68(16) . . . . ?
C4 N3 C8 C7 -1.0(2) . . . . ?
C4 C5 C6 C7 0.2(3) . . . . ?
C5 C6 C7 C8 0.3(3) . . . . ?
C6 C7 C8 N3 0.1(3) . . . . ?
C8 N3 C4 C3 -175.41(14) . . . . ?
C8 N3 C4 C5 1.6(2) . . . . ?
C9 N2 C2 C1 -163.77(14) . . . . ?
C9 N2 C3 C4 136.32(14) . . . . ?
C9 C10 C11 O5 4.6(2) . . . . ?
C9 C10 C11 C12 -173.81(14) . . . . ?
C9 C10 C15 C14 175.32(15) . . . . ?
C10 C11 C12 C13 -2.1(2) . . . . ?
C10 C11 C12 C18 178.78(13) . . . . ?
C11 C10 C15 C14 -1.5(2) . . . . ?
C11 C12 C13 C14 -0.2(2) . . . . ?
C11 C12 C18 C19 -58.60(18) . . . . ?
C11 C12 C18 C20 62.60(18) . . . . ?
C11 C12 C18 C21 -178.01(15) . . . . ?
C12 C13 C14 C15 1.7(2) . . . . ?
C13 C12 C18 C19 122.35(15) . . . . ?
C13 C12 C18 C20 -116.45(16) . . . . ?
C13 C12 C18 C21 2.9(2) . . . . ?
C13 C14 C15 C10 -0.9(2) . . . . ?
C15 C10 C11 O5 -178.62(14) . . . . ?
C15 C10 C11 C12 3.0(2) . . . . ?
C16 N1 C1 C2 79.05(17) . . . . ?
C17 N1 C1 C2 -161.92(14) . . . . ?
C18 C12 C13 C14 178.89(15) . . . . ?
C22 S1 O1 Ni1 -175.4(7) . . . . ?
C22A S1 O1A Ni1 143.4(9) . . . . ?
O2A S1 C22A F1A 53.1(8) . . . . ?
O2A S1 C22A F2A 176.1(8) . . . . ?
O2A S1 C22A F3A -64.3(9) . . . . ?
O2A S1 O1A Ni1 -106.7(8) . . . . ?
O1A S1 C22A F1A 175.5(7) . . . . ?
O1A S1 C22A F2A -61.6(8) . . . . ?
O1A S1 C22A F3A 58.1(9) . . . . ?
O3A S1 C22A F1A -62.3(8) . . . . ?
O3A S1 C22A F2A 60.7(9) . . . . ?
O3A S1 C22A F3A -179.7(8) . . . . ?
O3A S1 O1A Ni1 30.6(9) . . . . ?
